data_4081862
loop_
_publ_author_name
'Harlow, Gregory P.'
'Zakharov, Lev N.'
'Wu, Gang'
'Liu, Shih-Yuan'

_publ_section_title
;
 Thermodynamically Controlled, Dynamic Binding of Diols to a 1,2-BN
 Cyclohexane Derivative
;
_journal_issue 22
_journal_name_full Organometallics
_journal_page_first 6650
_journal_paper_doi 10.1021/om400697r
_journal_volume 32
_journal_year 2013
_chemical_formula_sum 'C14 H22 B N O2'
_chemical_formula_weight 247.14
_chemical_name_systematic
; 
 ? 
;
_space_group_IT_number 14
_symmetry_cell_setting monoclinic
_symmetry_space_group_name_Hall '-P 2ybc'
_symmetry_space_group_name_H-M 'P 1 21/c 1'
_atom_sites_solution_hydrogens difmap
_atom_sites_solution_primary direct
_atom_sites_solution_secondary difmap
_audit_creation_method SHELXLTL
_cell_angle_alpha 90.00
_cell_angle_beta 112.0740(10)
_cell_angle_gamma 90.00
_cell_formula_units_Z 4
_cell_length_a 9.1581(4)
_cell_length_b 17.0898(8)
_cell_length_c 9.3556(4)
_cell_measurement_reflns_used 5771
_cell_measurement_temperature 173(2)
_cell_measurement_theta_max 27.82
_cell_measurement_theta_min 2.38
_cell_volume 1356.92(10)
_computing_cell_refinement 'Bruker SMART'
_computing_data_collection 'Bruker SMART'
_computing_data_reduction 'Bruker SAINT'
_computing_molecular_graphics 'Bruker SHELXTL'
_computing_publication_material 'Bruker SHELXTL'
_computing_structure_refinement 'SHELXL-97 (Sheldrick, 1997)'
_computing_structure_solution 'SHELXS-97 (Sheldrick, 1990)'
_diffrn_ambient_temperature 173(2)
_diffrn_measured_fraction_theta_full 1.000
_diffrn_measured_fraction_theta_max 1.000
_diffrn_measurement_device_type 'CCD area detector'
_diffrn_measurement_method 'phi and omega scans'
_diffrn_radiation_monochromator graphite
_diffrn_radiation_source 'fine-focus sealed tube'
_diffrn_radiation_type MoK\a
_diffrn_radiation_wavelength 0.71073
_diffrn_reflns_av_R_equivalents 0.0207
_diffrn_reflns_av_sigmaI/netI 0.0138
_diffrn_reflns_limit_h_max 10
_diffrn_reflns_limit_h_min -10
_diffrn_reflns_limit_k_max 20
_diffrn_reflns_limit_k_min -20
_diffrn_reflns_limit_l_max 11
_diffrn_reflns_limit_l_min -11
_diffrn_reflns_number 12850
_diffrn_reflns_theta_full 25.00
_diffrn_reflns_theta_max 25.00
_diffrn_reflns_theta_min 2.38
_exptl_absorpt_coefficient_mu 0.078
_exptl_absorpt_correction_T_max 0.9830
_exptl_absorpt_correction_T_min 0.9731
_exptl_absorpt_correction_type multi-scan
_exptl_absorpt_process_details SADABS
_exptl_crystal_colour colorless
_exptl_crystal_density_diffrn 1.210
_exptl_crystal_density_method 'not measured'
_exptl_crystal_description block
_exptl_crystal_F_000 536
_exptl_crystal_size_max 0.35
_exptl_crystal_size_mid 0.33
_exptl_crystal_size_min 0.22
_refine_diff_density_max 0.702
_refine_diff_density_min -0.358
_refine_diff_density_rms 0.041
_refine_ls_extinction_method none
_refine_ls_goodness_of_fit_ref 1.086
_refine_ls_hydrogen_treatment refall
_refine_ls_matrix_type full
_refine_ls_number_parameters 252
_refine_ls_number_reflns 2387
_refine_ls_number_restraints 0
_refine_ls_restrained_S_all 1.086
_refine_ls_R_factor_all 0.0583
_refine_ls_R_factor_gt 0.0570
_refine_ls_shift/su_max 0.001
_refine_ls_shift/su_mean 0.000
_refine_ls_structure_factor_coef Fsqd
_refine_ls_weighting_details 'calc w=1/[\s^2^(Fo^2^)+(0.0450P)^2^+1.2520P] where P=(Fo^2^+2Fc^2^)/3'
_refine_ls_weighting_scheme calc
_refine_ls_wR_factor_gt 0.1284
_refine_ls_wR_factor_ref 0.1292
_reflns_number_gt 2312
_reflns_number_total 2387
_reflns_threshold_expression >2sigma(I)
_cod_data_source_file om400697r_si_001.cif
_cod_data_source_block liu186
_cod_depositor_comments
;
The following automatic conversions were performed:

'_symmetry_cell_setting' value 'Monoclinic' changed to 'monoclinic'
according to /home/saulius/struct/CIF-dictionaries/cif_core.dic
dictionary named 'cif_core.dic' version 2.4.2 from 2011-04-26.

Automatic conversion script
Id: cif_fix_values 1891 2012-01-12 08:04:46Z andrius 
;
_cod_original_sg_symbol_H-M P2(1)/c
_cod_database_code 4081862

loop_
_symmetry_equiv_pos_as_xyz
'x, y, z'
'-x, y+1/2, -z+1/2'
'-x, -y, -z'
'x, -y-1/2, z-1/2'

loop_
_atom_site_label
_atom_site_type_symbol
_atom_site_fract_x
_atom_site_fract_y
_atom_site_fract_z
_atom_site_U_iso_or_equiv
_atom_site_adp_type
_atom_site_occupancy
_atom_site_symmetry_multiplicity
_atom_site_calc_flag
O1 O 0.22809(18) 0.95994(9) 0.12073(16) 0.0378(4) Uani 1 1 d
O2 O 0.40531(18) 1.04629(8) 0.32247(15) 0.0328(4) Uani 1 1 d
N1 N 0.31966(19) 0.92008(9) 0.38920(19) 0.0244(4) Uani 1 1 d
B1 B 0.3695(3) 0.96614(13) 0.2604(2) 0.0279(5) Uani 1 1 d
C1 C 0.3006(3) 0.83428(11) 0.3553(3) 0.0320(5) Uani 1 1 d
C2 C 0.4472(3) 0.79764(12) 0.3457(3) 0.0350(5) Uani 1 1 d
C3 C 0.4920(3) 0.83395(13) 0.2195(3) 0.0350(5) Uani 1 1 d
C4 C 0.5198(3) 0.92168(12) 0.2491(3) 0.0324(5) Uani 1 1 d
C5 C 0.1734(2) 0.95480(12) 0.4001(2) 0.0298(5) Uani 1 1 d
C6 C 0.1072(2) 0.90872(11) 0.4992(2) 0.0275(4) Uani 1 1 d
C7 C 0.1803(3) 0.90841(13) 0.6586(3) 0.0350(5) Uani 1 1 d
C8 C 0.1212(3) 0.86342(14) 0.7480(3) 0.0430(6) Uani 1 1 d
C9 C -0.0115(3) 0.81855(14) 0.6785(3) 0.0459(6) Uani 1 1 d
C10 C -0.0874(3) 0.81940(14) 0.5201(3) 0.0453(6) Uani 1 1 d
C11 C -0.0286(3) 0.86443(13) 0.4315(3) 0.0363(5) Uani 1 1 d
C12 C 0.2065(3) 1.01836(15) 0.0104(3) 0.0429(6) Uani 1 1 d
C13 C 0.2245(4) 1.09763(16) 0.0751(3) 0.0581(8) Uani 1 1 d
C14 C 0.3751(3) 1.10657(14) 0.2129(3) 0.0452(6) Uani 1 1 d
H1A H 0.272(3) 0.8084(13) 0.436(3) 0.034(6) Uiso 1 1 d
H1B H 0.211(3) 0.8296(13) 0.256(3) 0.031(6) Uiso 1 1 d
H1N H 0.400(3) 0.9272(12) 0.482(3) 0.025(5) Uiso 1 1 d
H2A H 0.431(3) 0.7417(16) 0.330(3) 0.046(7) Uiso 1 1 d
H2B H 0.537(3) 0.8029(13) 0.446(3) 0.035(6) Uiso 1 1 d
H3A H 0.582(3) 0.8071(14) 0.212(3) 0.038(6) Uiso 1 1 d
H3B H 0.405(3) 0.8258(14) 0.117(3) 0.040(6) Uiso 1 1 d
H4A H 0.614(3) 0.9281(13) 0.345(3) 0.034(6) Uiso 1 1 d
H4B H 0.543(3) 0.9471(14) 0.164(3) 0.039(6) Uiso 1 1 d
H5A H 0.201(3) 1.0076(14) 0.439(2) 0.032(6) Uiso 1 1 d
H5B H 0.097(3) 0.9570(12) 0.294(3) 0.029(5) Uiso 1 1 d
H7 H 0.275(3) 0.9402(15) 0.707(3) 0.045(7) Uiso 1 1 d
H8 H 0.173(3) 0.8641(15) 0.855(3) 0.049(7) Uiso 1 1 d
H9 H -0.052(3) 0.7869(17) 0.740(3) 0.062(8) Uiso 1 1 d
H10 H -0.182(3) 0.7880(16) 0.469(3) 0.056(8) Uiso 1 1 d
H11 H -0.080(3) 0.8652(14) 0.323(3) 0.046(7) Uiso 1 1 d
H12A H 0.105(3) 1.0102(15) -0.077(3) 0.049(7) Uiso 1 1 d
H12B H 0.292(3) 1.0100(17) -0.037(3) 0.060(8) Uiso 1 1 d
H13A H 0.123(4) 1.107(2) 0.118(4) 0.103(12) Uiso 1 1 d
H13B H 0.228(4) 1.1387(19) 0.000(4) 0.073(9) Uiso 1 1 d
H14A H 0.387(3) 1.1540(17) 0.267(3) 0.050(7) Uiso 1 1 d
H14B H 0.464(4) 1.104(2) 0.158(4) 0.083(10) Uiso 1 1 d

loop_
_atom_site_aniso_label
_atom_site_aniso_U_11
_atom_site_aniso_U_22
_atom_site_aniso_U_33
_atom_site_aniso_U_23
_atom_site_aniso_U_13
_atom_site_aniso_U_12
O1 0.0456(9) 0.0339(8) 0.0262(7) -0.0003(6) 0.0047(6) 0.0004(7)
O2 0.0489(9) 0.0224(7) 0.0275(7) 0.0011(6) 0.0148(6) -0.0042(6)
N1 0.0237(8) 0.0218(8) 0.0273(9) -0.0004(6) 0.0090(7) -0.0005(6)
B1 0.0358(12) 0.0238(11) 0.0237(11) 0.0009(9) 0.0107(9) -0.0033(9)
C1 0.0349(11) 0.0205(10) 0.0458(13) -0.0012(9) 0.0212(10) -0.0028(8)
C2 0.0388(12) 0.0227(11) 0.0504(14) 0.0004(9) 0.0246(11) 0.0031(9)
C3 0.0395(12) 0.0331(12) 0.0384(12) -0.0064(9) 0.0215(10) 0.0016(10)
C4 0.0397(12) 0.0306(11) 0.0334(11) -0.0010(9) 0.0212(10) -0.0053(9)
C5 0.0290(11) 0.0260(11) 0.0348(11) 0.0028(9) 0.0126(9) 0.0037(8)
C6 0.0253(10) 0.0224(9) 0.0379(11) -0.0004(8) 0.0155(8) 0.0057(7)
C7 0.0330(11) 0.0328(11) 0.0390(12) 0.0007(9) 0.0134(10) 0.0002(9)
C8 0.0501(14) 0.0419(13) 0.0418(14) 0.0098(11) 0.0226(11) 0.0102(11)
C9 0.0528(15) 0.0314(12) 0.0707(18) 0.0096(11) 0.0428(14) 0.0066(11)
C10 0.0365(12) 0.0344(12) 0.0730(18) -0.0039(12) 0.0296(12) -0.0067(10)
C11 0.0305(11) 0.0342(12) 0.0446(13) -0.0052(10) 0.0146(10) -0.0003(9)
C12 0.0396(13) 0.0537(15) 0.0302(11) 0.0114(10) 0.0072(10) -0.0019(11)
C13 0.088(2) 0.0413(14) 0.0390(14) 0.0123(12) 0.0175(14) 0.0142(14)
C14 0.0490(14) 0.0246(12) 0.0555(15) 0.0100(11) 0.0122(12) -0.0053(10)

loop_
_atom_type_symbol
_atom_type_description
_atom_type_scat_dispersion_real
_atom_type_scat_dispersion_imag
_atom_type_scat_source
C C 0.0033 0.0016 'International Tables Vol C Tables 4.2.6.8 and 6.1.1.4'
H H 0.0000 0.0000 'International Tables Vol C Tables 4.2.6.8 and 6.1.1.4'
B B 0.0013 0.0007 'International Tables Vol C Tables 4.2.6.8 and 6.1.1.4'
N N 0.0061 0.0033 'International Tables Vol C Tables 4.2.6.8 and 6.1.1.4'
O O 0.0106 0.0060 'International Tables Vol C Tables 4.2.6.8 and 6.1.1.4'

loop_
_geom_angle_atom_site_label_1
_geom_angle_atom_site_label_2
_geom_angle_atom_site_label_3
_geom_angle
C12 O1 B1 116.23(17)
C14 O2 B1 116.08(17)
C1 N1 C5 111.41(15)
C1 N1 B1 110.91(15)
C5 N1 B1 111.19(15)
C1 N1 H1N 108.7(13)
C5 N1 H1N 108.0(13)
B1 N1 H1N 106.4(13)
O1 B1 O2 114.29(17)
O1 B1 C4 113.62(17)
O2 B1 C4 113.27(17)
O1 B1 N1 102.97(16)
O2 B1 N1 103.77(15)
C4 B1 N1 107.60(16)
N1 C1 C2 112.45(17)
N1 C1 H1A 108.6(13)
C2 C1 H1A 110.6(13)
N1 C1 H1B 105.6(13)
C2 C1 H1B 110.8(13)
H1A C1 H1B 108.7(18)
C1 C2 C3 112.39(18)
C1 C2 H2A 109.1(15)
C3 C2 H2A 110.7(15)
C1 C2 H2B 110.1(13)
C3 C2 H2B 109.2(13)
H2A C2 H2B 105.2(19)
C2 C3 C4 109.54(17)
C2 C3 H3A 110.4(14)
C4 C3 H3A 112.8(14)
C2 C3 H3B 109.9(14)
C4 C3 H3B 109.3(14)
H3A C3 H3B 104.8(19)
C3 C4 B1 112.73(17)
C3 C4 H4A 107.6(13)
B1 C4 H4A 111.4(13)
C3 C4 H4B 110.8(14)
B1 C4 H4B 106.9(14)
H4A C4 H4B 107.4(19)
N1 C5 C6 114.22(16)
N1 C5 H5A 106.4(13)
C6 C5 H5A 111.1(13)
N1 C5 H5B 105.3(13)
C6 C5 H5B 110.1(13)
H5A C5 H5B 109.4(18)
C7 C6 C11 118.4(2)
C7 C6 C5 121.37(19)
C11 C6 C5 120.21(19)
C6 C7 C8 120.7(2)
C6 C7 H7 118.8(15)
C8 C7 H7 120.5(15)
C9 C8 C7 120.0(2)
C9 C8 H8 121.0(16)
C7 C8 H8 119.1(16)
C8 C9 C10 120.0(2)
C8 C9 H9 120.1(17)
C10 C9 H9 119.9(17)
C11 C10 C9 119.8(2)
C11 C10 H10 118.9(16)
C9 C10 H10 121.2(16)
C10 C11 C6 121.0(2)
C10 C11 H11 120.2(15)
C6 C11 H11 118.8(15)
O1 C12 C13 113.2(2)
O1 C12 H12A 109.6(15)
C13 C12 H12A 113.3(15)
O1 C12 H12B 107.1(16)
C13 C12 H12B 108.3(16)
H12A C12 H12B 105(2)
C12 C13 C14 111.9(2)
C12 C13 H13A 107.3(19)
C14 C13 H13A 106.5(18)
C12 C13 H13B 112.8(18)
C14 C13 H13B 105.6(18)
H13A C13 H13B 113(3)
O2 C14 C13 114.7(2)
O2 C14 H14A 106.8(16)
C13 C14 H14A 115.8(16)
O2 C14 H14B 109.4(17)
C13 C14 H14B 101.2(17)
H14A C14 H14B 109(2)

loop_
_geom_bond_atom_site_label_1
_geom_bond_atom_site_label_2
_geom_bond_distance
O1 C12 1.396(3)
O1 B1 1.458(3)
O2 C14 1.405(3)
O2 B1 1.476(3)
N1 C1 1.496(2)
N1 C5 1.503(2)
N1 B1 1.641(3)
N1 H1N 0.91(2)
B1 C4 1.610(3)
C1 C2 1.515(3)
C1 H1A 0.99(2)
C1 H1B 0.98(2)
C2 C3 1.521(3)
C2 H2A 0.97(3)
C2 H2B 1.00(2)
C3 C4 1.529(3)
C3 H3A 0.97(2)
C3 H3B 1.00(2)
C4 H4A 0.99(2)
C4 H4B 0.99(2)
C5 C6 1.506(3)
C5 H5A 0.97(2)
C5 H5B 0.98(2)
C6 C7 1.387(3)
C6 C11 1.388(3)
C7 C8 1.388(3)
C7 H7 0.98(3)
C8 C9 1.376(4)
C8 H8 0.93(3)
C9 C10 1.380(4)
C9 H9 0.97(3)
C10 C11 1.380(3)
C10 H10 0.98(3)
C11 H11 0.94(3)
C12 C13 1.467(4)
C12 H12A 0.99(3)
C12 H12B 1.05(3)
C13 C14 1.501(4)
C13 H13A 1.16(4)
C13 H13B 1.00(3)
C14 H14A 0.94(3)
C14 H14B 1.12(3)

loop_
_geom_hbond_atom_site_label_D
_geom_hbond_atom_site_label_H
_geom_hbond_atom_site_label_A
_geom_hbond_distance_DH
_geom_hbond_distance_HA
_geom_hbond_distance_DA
_geom_hbond_angle_DHA
_geom_hbond_site_symmetry_A
N1 H1N O2 0.91(2) 2.07(2) 2.974(2) 172.7(19) 3_676

loop_
_geom_torsion_atom_site_label_1
_geom_torsion_atom_site_label_2
_geom_torsion_atom_site_label_3
_geom_torsion_atom_site_label_4
_geom_torsion
C12 O1 B1 O2 42.2(3)
C12 O1 B1 C4 -89.9(2)
C12 O1 B1 N1 154.00(17)
C14 O2 B1 O1 -37.9(3)
C14 O2 B1 C4 94.4(2)
C14 O2 B1 N1 -149.24(18)
C1 N1 B1 O1 68.41(19)
C5 N1 B1 O1 -56.15(19)
C1 N1 B1 O2 -172.19(16)
C5 N1 B1 O2 63.26(19)
C1 N1 B1 C4 -51.9(2)
C5 N1 B1 C4 -176.44(16)
C5 N1 C1 C2 -179.28(18)
B1 N1 C1 C2 56.3(2)
N1 C1 C2 C3 -60.2(3)
C1 C2 C3 C4 58.7(3)
C2 C3 C4 B1 -57.0(2)
O1 B1 C4 C3 -60.2(2)
O2 B1 C4 C3 167.23(17)
N1 B1 C4 C3 53.1(2)
C1 N1 C5 C6 47.5(2)
B1 N1 C5 C6 171.78(16)
N1 C5 C6 C7 73.2(2)
N1 C5 C6 C11 -105.9(2)
C11 C6 C7 C8 1.5(3)
C5 C6 C7 C8 -177.6(2)
C6 C7 C8 C9 -0.1(3)
C7 C8 C9 C10 -1.2(4)
C8 C9 C10 C11 1.0(4)
C9 C10 C11 C6 0.5(3)
C7 C6 C11 C10 -1.7(3)
C5 C6 C11 C10 177.41(19)
B1 O1 C12 C13 -49.6(3)
O1 C12 C13 C14 50.9(3)
B1 O2 C14 C13 41.4(3)
C12 C13 C14 O2 -47.4(3)
